data_4000909
loop_
_publ_author_name
'Fern\'andez de Luis, Roberto'
'Urtiaga, M. Karmele'
'Mesa, Jos\'e L.'
'Vidal, Karmele'
'Lezama, Luis'
'Rojo, Te\'ofilo'
'Arriortua, Mar\'ia I.'

_publ_section_title
;
 Short-Range and Long-Range Magnetic Ordering, in Third Generation
 Brannerite Type Inorganic&#x2212;Organic Vanadates:
 [{Mn(Bpy)}(VO3)2]&#x2248;(H2O)1.16and
 [{Mn(Bpy)0.5}(VO3)2]&#x2248;(H2O)0.62
;
_journal_issue 19
_journal_name_full 'Chemistry of Materials'
_journal_page_first 5543
_journal_paper_doi 10.1021/cm1015433
_journal_volume 22
_journal_year 2010
_chemical_compound_source 'synthesis as described'
_chemical_formula_moiety 'C5 H4 Mn N O6 V2'
_chemical_formula_sum 'C5 H4 Mn N O6.62 V2'
_chemical_formula_weight 340.83
_chemical_name_systematic
;
 ?
;
_space_group_IT_number 12
_symmetry_cell_setting monoclinic
_symmetry_Int_Tables_number 12
_symmetry_space_group_name_Hall '-C 2y'
_symmetry_space_group_name_H-M 'C 1 2/m 1'
_atom_sites_solution_hydrogens geom
_atom_sites_solution_primary direct
_atom_sites_solution_secondary difmap
_audit_conform_dict_location ftp://ftp.iucr.org/pub/cif_core.dic
_audit_conform_dict_name cif_core.dic
_audit_conform_dict_version 2.3
_audit_creation_date 2009-11-18T16:15:35-00:00
_audit_creation_method 'WinGX routine CIF_UPDATE'
_cell_angle_alpha 90
_cell_angle_beta 116.87(4)
_cell_angle_gamma 90
_cell_formula_units_Z 4
_cell_length_a 16.305(6)
_cell_length_b 3.5304(11)
_cell_length_c 17.788(6)
_cell_measurement_reflns_used 1915
_cell_measurement_temperature 100(2)
_cell_measurement_theta_max 32.3919
_cell_measurement_theta_min 2.7934
_cell_volume 913.4(6)
_computing_cell_refinement
;
        CrysAlis RED, Oxford Diffraction Ltd.,
        Version 1.171.29.2 (release 20-01-2006 CrysAlis171 .NET)
        (compiled Jan 20 2006,12:36:28)
;
_computing_data_collection
;
        CrysAlis CCD, Oxford Diffraction Ltd.,
        Version 1.171.29.2 (release 20-01-2006 CrysAlis171 .NET)
        (compiled Jan 20 2006,12:36:28)
;
_computing_data_reduction
;
        CrysAlis RED, Oxford Diffraction Ltd.,
        Version 1.171.29.2 (release 20-01-2006 CrysAlis171 .NET)
        (compiled Jan 20 2006,12:36:28)
;
_computing_structure_refinement 'SHELXL-97 (Sheldrick, 1997)'
_computing_structure_solution 'SIR-92 (Altomare, 1993)'
_diffrn_ambient_temperature 100(2)
_diffrn_detector_area_resol_mean 8.3504
_diffrn_measured_fraction_theta_full 0.976
_diffrn_measured_fraction_theta_max 0.976
_diffrn_orient_matrix_UB_11 -0.0328167342
_diffrn_orient_matrix_UB_12 -0.0085607827
_diffrn_orient_matrix_UB_13 -0.0430408604
_diffrn_orient_matrix_UB_21 -0.0355903384
_diffrn_orient_matrix_UB_22 -0.0249318001
_diffrn_orient_matrix_UB_23 0.0120645008
_diffrn_orient_matrix_UB_31 -0.0058771297
_diffrn_orient_matrix_UB_32 0.1991747576
_diffrn_orient_matrix_UB_33 -0.0003711982
_diffrn_radiation_monochromator graphite
_diffrn_radiation_type MoK\a
_diffrn_radiation_wavelength 0.71073
_diffrn_reflns_av_R_equivalents 0.0509
_diffrn_reflns_av_unetI/netI 0.0722
_diffrn_reflns_limit_h_max 21
_diffrn_reflns_limit_h_min -21
_diffrn_reflns_limit_k_max 4
_diffrn_reflns_limit_k_min -4
_diffrn_reflns_limit_l_max 21
_diffrn_reflns_limit_l_min -23
_diffrn_reflns_number 5170
_diffrn_reflns_theta_full 28.27
_diffrn_reflns_theta_max 28.27
_diffrn_reflns_theta_min 2.8
_exptl_absorpt_coefficient_mu 3.379
_exptl_absorpt_correction_T_max 0.92763
_exptl_absorpt_correction_T_min 0.75965
_exptl_absorpt_correction_type analytical
_exptl_absorpt_process_details
;
        CrysAlis RED, Oxford Diffraction Ltd.,
        Version 1.171.29.2 (release 20-01-2006 CrysAlis171 .NET)
        (compiled Jan 20 2006,12:36:28)
Analytical numeric absorption correction using a multifaceted crystal
                model based on expressions derived by R.C. Clark & J.S. Reid.
        (Clark, R. C. & Reid, J. S. (1995). Acta Cryst. A51, 887-897)
;
_exptl_crystal_colour red
_exptl_crystal_density_diffrn 2.479
_exptl_crystal_density_meas 2.45(1)
_exptl_crystal_density_method flotation
_exptl_crystal_description Plate
_exptl_crystal_F_000 660
_exptl_crystal_size_max 0.08126
_exptl_crystal_size_mid 0.03273
_exptl_crystal_size_min 0.01172
_refine_diff_density_max 1.041
_refine_diff_density_min -0.474
_refine_diff_density_rms 0.114
_refine_ls_extinction_method none
_refine_ls_goodness_of_fit_ref 0.824
_refine_ls_hydrogen_treatment constr
_refine_ls_matrix_type full
_refine_ls_number_parameters 112
_refine_ls_number_reflns 1282
_refine_ls_number_restraints 31
_refine_ls_restrained_S_all 0.814
_refine_ls_R_factor_all 0.0543
_refine_ls_R_factor_gt 0.029
_refine_ls_shift/su_max 0
_refine_ls_shift/su_mean 0
_refine_ls_structure_factor_coef Fsqd
_refine_ls_weighting_details 'calc w=1/[\s^2^(Fo^2^)+(0.0260P)^2^+0.0000P] where P=(Fo^2^+2Fc^2^)/3'
_refine_ls_weighting_scheme calc
_refine_ls_wR_factor_gt 0.0509
_refine_ls_wR_factor_ref 0.0533
_reflns_number_gt 846
_reflns_number_total 1282
_reflns_threshold_expression >2sigma(I)
_cod_data_source_file cm1015433_si_001.cif
_cod_data_source_block '[{Mn(Bpy)0.5}(VO3)2]_0.62H2O'
_cod_depositor_comments
;
The following automatic conversions were performed:

'_symmetry_cell_setting' value 'Monoclinic' changed to 'monoclinic'
according to /home/saulius/struct/CIF-dictionaries/cif_core.dic
dictionary named 'cif_core.dic' version 2.4.2 from 2011-04-26.

Automatic conversion script
Id: cif_fix_values 1715 2011-07-08 13:25:40Z adriana 
;
_cod_original_cell_volume 913.4(5)
_cod_database_code 4000909

loop_
_symmetry_equiv_pos_as_xyz
'x, y, z'
'-x, y, -z'
'x+1/2, y+1/2, z'
'-x+1/2, y+1/2, -z'
'-x, -y, -z'
'x, -y, z'
'-x+1/2, -y+1/2, -z'
'x+1/2, -y+1/2, z'

loop_
_atom_site_label
_atom_site_type_symbol
_atom_site_fract_x
_atom_site_fract_y
_atom_site_fract_z
_atom_site_U_iso_or_equiv
_atom_site_adp_type
_atom_site_occupancy
_atom_site_symmetry_multiplicity
_atom_site_calc_flag
_atom_site_refinement_flags
_atom_site_disorder_assembly
_atom_site_disorder_group
C4 C 0.4862(3) 0 0.4544(2) 0.0161(9) Uani 1 2 d SU . .
C5 C 0.5472(4) 0.0885(13) 0.4234(3) 0.0130(16) Uani 0.5 1 d PU A -1
H5 H 0.6092 0.1472 0.4613 0.016 Uiso 0.5 1 calc PR A -1
C1 C 0.5189(4) 0.0929(13) 0.3371(3) 0.0154(17) Uani 0.5 1 d PU A -1
H1 H 0.5622 0.1658 0.3177 0.018 Uiso 0.5 1 calc PR A -1
C3 C 0.3985(4) -0.1192(12) 0.3944(3) 0.0142(13) Uani 0.5 1 d PU A -1
H3 H 0.3553 -0.2056 0.4126 0.017 Uiso 0.5 1 calc PR A -1
C2 C 0.3750(3) -0.1120(12) 0.3104(3) 0.0119(13) Uani 0.5 1 d PU A -1
H2 H 0.3147 -0.1884 0.2715 0.014 Uiso 0.5 1 calc PR A -1
Mn1 Mn 0.39679(4) 0 0.14316(3) 0.00861(15) Uani 1 2 d S . .
V1 V 0.18821(4) -0.5 0.08869(4) 0.00734(16) Uani 1 2 d S . .
V2 V 0.09723(4) -1 0.17640(4) 0.00858(16) Uani 1 2 d S . .
O2 O 0.30362(17) -0.5 0.12308(15) 0.0108(6) Uani 1 2 d S . .
O3 O 0.13785(17) -0.5 -0.01407(15) 0.0130(6) Uani 1 2 d S . .
O4 O 0.09904(16) -0.5 0.14031(15) 0.0104(5) Uani 1 2 d S . .
O1 O 0.48662(16) -0.5 0.16309(15) 0.0107(6) Uani 1 2 d S . .
O5 O 0.18023(16) -1 0.11896(15) 0.0101(5) Uani 1 2 d S . .
N1 N 0.4341(2) 0 0.28011(19) 0.0134(7) Uani 1 2 d S . .
O6 O 0.16323(16) -1 0.27644(15) 0.0145(6) Uani 1 2 d S . .
OW1A O 0.7428(15) 0.812(6) 0.4493(14) 0.052(6) Uiso 0.13 1 d P . .
OW1B O 0.7308(9) 0.612(4) 0.4493(8) 0.043(4) Uiso 0.19 1 d P . .

loop_
_atom_site_aniso_label
_atom_site_aniso_U_11
_atom_site_aniso_U_22
_atom_site_aniso_U_33
_atom_site_aniso_U_23
_atom_site_aniso_U_13
_atom_site_aniso_U_12
C4 0.024(2) 0.013(2) 0.012(2) 0 0.0094(18) 0
C5 0.023(2) 0.003(5) 0.014(2) 0.000(2) 0.009(2) -0.001(2)
C1 0.027(3) 0.008(5) 0.019(2) -0.004(2) 0.018(2) -0.004(2)
C3 0.025(3) 0.004(3) 0.021(3) 0.001(2) 0.017(2) 0.002(2)
C2 0.015(2) 0.004(3) 0.015(2) -0.0008(18) 0.006(2) 0.0039(19)
Mn1 0.0113(3) 0.0065(3) 0.0102(3) 0 0.0067(2) 0
V1 0.0089(3) 0.0063(3) 0.0098(3) 0 0.0068(3) 0
V2 0.0113(3) 0.0068(4) 0.0110(3) 0 0.0080(3) 0
O2 0.0144(14) 0.0067(14) 0.0140(13) 0 0.0088(11) 0
O3 0.0185(15) 0.0075(13) 0.0132(14) 0 0.0074(12) 0
O4 0.0121(13) 0.0086(14) 0.0166(13) 0 0.0118(11) 0
O1 0.0096(13) 0.0117(15) 0.0133(13) 0 0.0073(11) 0
O5 0.0147(13) 0.0072(14) 0.0126(13) 0 0.0099(11) 0
N1 0.0176(18) 0.0089(18) 0.0149(17) 0 0.0085(15) 0
O6 0.0130(14) 0.0169(15) 0.0161(14) 0 0.0088(12) 0

loop_
_atom_type_symbol
_atom_type_description
_atom_type_scat_dispersion_real
_atom_type_scat_dispersion_imag
_atom_type_scat_source
C C 0.0033 0.0016 'International Tables Vol C Tables 4.2.6.8 and 6.1.1.4'
Mn Mn 0.3368 0.7283 'International Tables Vol C Tables 4.2.6.8 and 6.1.1.4'
N N 0.0061 0.0033 'International Tables Vol C Tables 4.2.6.8 and 6.1.1.4'
O O 0.0106 0.006 'International Tables Vol C Tables 4.2.6.8 and 6.1.1.4'
V V 0.3005 0.5294 'International Tables Vol C Tables 4.2.6.8 and 6.1.1.4'
H H 0 0 'International Tables Vol C Tables 4.2.6.8 and 6.1.1.4'

loop_
_geom_angle_atom_site_label_1
_geom_angle_atom_site_label_2
_geom_angle_atom_site_label_3
_geom_angle
_geom_angle_site_symmetry_1
_geom_angle_site_symmetry_3
C5 C4 C5 26.3(4) . 6
C5 C4 C3 115.9(4) . .
C5 C4 C3 107.5(4) 6 .
C5 C4 C3 107.5(4) . 6
C5 C4 C3 115.9(4) 6 6
C3 C4 C3 34.8(4) . 6
C5 C4 C4 121.6(5) . 5_656
C5 C4 C4 121.6(5) 6 5_656
C3 C4 C4 122.3(5) . 5_656
C3 C4 C4 122.3(5) 6 5_656
C4 C5 C1 120.4(5) . .
N1 C1 C5 123.3(4) . .
C2 C3 C4 120.8(5) . .
N1 C2 C3 122.7(4) . .
O3 Mn1 O1 90.37(8) 7_545 1_565
O3 Mn1 O1 90.37(8) 7_545 .
O1 Mn1 O1 105.50(10) 1_565 .
O3 Mn1 N1 179.77(11) 7_545 .
O1 Mn1 N1 89.48(9) 1_565 .
O1 Mn1 N1 89.48(9) . .
O3 Mn1 O2 89.87(8) 7_545 .
O1 Mn1 O2 178.91(7) 1_565 .
O1 Mn1 O2 75.56(7) . .
N1 Mn1 O2 90.27(9) . .
O3 Mn1 O2 89.87(8) 7_545 1_565
O1 Mn1 O2 75.56(7) 1_565 1_565
O1 Mn1 O2 178.91(7) . 1_565
N1 Mn1 O2 90.27(9) . 1_565
O2 Mn1 O2 103.38(10) . 1_565
O3 V1 O2 108.60(13) . .
O3 V1 O5 104.94(7) . 1_565
O2 V1 O5 96.12(8) . 1_565
O3 V1 O5 104.94(7) . .
O2 V1 O5 96.12(8) . .
O5 V1 O5 141.96(14) 1_565 .
O3 V1 O4 113.84(12) . .
O2 V1 O4 137.56(11) . .
O5 V1 O4 73.35(7) 1_565 .
O5 V1 O4 73.35(7) . .
O6 V2 O1 106.82(13) . 3_445
O6 V2 O4 105.73(8) . 1_545
O1 V2 O4 97.52(8) 3_445 1_545
O6 V2 O4 105.73(8) . .
O1 V2 O4 97.52(8) 3_445 .
O4 V2 O4 139.24(14) 1_545 .
O6 V2 O5 106.94(12) . .
O1 V2 O5 146.24(11) 3_445 .
O4 V2 O5 73.25(7) 1_545 .
O4 V2 O5 73.25(7) . .
V1 O2 Mn1 128.10(5) . .
V1 O2 Mn1 128.10(5) . 1_545
Mn1 O2 Mn1 103.38(10) . 1_545
V1 O3 Mn1 167.17(16) . 7_545
V2 O4 V2 139.24(14) 1_565 .
V2 O4 V1 106.11(7) 1_565 .
V2 O4 V1 106.11(7) . .
V2 O1 Mn1 126.97(5) 3 1_545
V2 O1 Mn1 126.97(5) 3 .
Mn1 O1 Mn1 105.50(10) 1_545 .
V1 O5 V1 141.96(14) 1_545 .
V1 O5 V2 107.11(7) 1_545 .
V1 O5 V2 107.11(7) . .
C1 N1 C1 28.5(4) . 6
C1 N1 C2 107.7(4) . 6
C1 N1 C2 116.6(4) 6 6
C1 N1 C2 116.6(4) . .
C1 N1 C2 107.7(4) 6 .
C2 N1 C2 33.8(4) 6 .
C1 N1 Mn1 120.5(3) . .
C1 N1 Mn1 120.5(3) 6 .
C2 N1 Mn1 122.8(3) 6 .
C2 N1 Mn1 122.8(3) . .
OW1B OW1A OW1A 164(2) . 6_575
OW1B OW1A OW1B 8.1(12) . 6_565
OW1A OW1A OW1B 172.5(11) 6_575 6_565
OW1B OW1A OW1B 95(2) . 7_666
OW1A OW1A OW1B 80.7(10) 6_575 7_666
OW1B OW1A OW1B 97.4(14) 6_565 7_666
OW1B OW1A OW1A 71(2) . 7_666
OW1A OW1A OW1A 104.3(14) 6_575 7_666
OW1B OW1A OW1A 73.2(15) 6_565 7_666
OW1B OW1A OW1A 24.4(9) 7_666 7_666
OW1A OW1B OW1B 164(2) . 6_565
OW1A OW1B OW1A 157(3) . 6_565
OW1B OW1B OW1A 7.5(11) 6_565 6_565
OW1A OW1B OW1A 85(2) . 7_666
OW1B OW1B OW1A 99.3(10) 6_565 7_666
OW1A OW1B OW1A 101.0(15) 6_565 7_666

loop_
_geom_bond_atom_site_label_1
_geom_bond_atom_site_label_2
_geom_bond_distance
_geom_bond_site_symmetry_2
C4 C5 1.373(6) .
C4 C5 1.373(6) 6
C4 C3 1.407(6) .
C4 C3 1.407(6) 6
C4 C4 1.476(7) 5_656
C5 C1 1.389(7) .
C1 N1 1.335(6) .
C3 C2 1.365(7) .
C2 N1 1.359(6) .
Mn1 O3 2.102(3) 7_545
Mn1 O1 2.2176(16) 1_565
Mn1 O1 2.2176(15) .
Mn1 N1 2.228(3) .
Mn1 O2 2.2496(17) .
Mn1 O2 2.2496(17) 1_565
V1 O3 1.631(3) .
V1 O2 1.695(3) .
V1 O5 1.8671(9) 1_565
V1 O5 1.8671(9) .
V1 O4 2.041(2) .
V2 O6 1.610(3) .
V2 O1 1.709(2) 3_445
V2 O4 1.8831(10) 1_545
V2 O4 1.8831(10) .
V2 O5 2.031(2) .
O2 Mn1 2.2496(17) 1_545
O3 Mn1 2.102(3) 7_545
O4 V2 1.8831(10) 1_565
O1 V2 1.709(2) 3
O1 Mn1 2.2176(16) 1_545
O5 V1 1.8671(9) 1_545
N1 C1 1.335(6) 6
N1 C2 1.359(6) 6
OW1A OW1B 0.73(2) .
OW1A OW1A 1.33(4) 6_575
OW1A OW1B 1.51(3) 6_565
OW1A OW1B 1.68(2) 7_666
OW1A OW1A 1.77(4) 7_666
OW1B OW1B 0.79(3) 6_565
OW1B OW1A 1.51(3) 6_565
OW1B OW1A 1.68(2) 7_666
